data_2011624
loop_
_publ_author_name
'Batsanov, Andrei S.'
'Howard, Judith A. K.'
'O'Hagan, David'
'Tavasli, Mustafa'

_publ_section_title
;
 1-(1,3-Dithian-2-yl)-2-phenylethanone
;
_journal_issue 12
_journal_name_full 'Acta Crystallographica Section C'
_journal_page_first e567
_journal_page_last e568
_journal_paper_doi 10.1107/S0108270100014785
_journal_volume 56
_journal_year 2000
_chemical_formula_sum 'C12 H14 O S2'
_chemical_formula_weight 238.35
_chemical_melting_point '89--91\% C cf. Tolstikov et al. (1989) reported 79--81\% C'
_chemical_name_systematic
;
1-(1,3-Dithian-2-yl)-2-phenylethanone
;
_space_group_IT_number 61
_symmetry_cell_setting orthorhombic
_symmetry_space_group_name_Hall '-P 2ac 2ab'
_symmetry_space_group_name_H-M 'P b c a'
_audit_creation_method SHELXL
_cell_angle_alpha 90.00
_cell_angle_beta 90.00
_cell_angle_gamma 90.00
_cell_formula_units_Z 8
_cell_length_a 11.7350(10)
_cell_length_b 9.7750(10)
_cell_length_c 20.695(2)
_cell_measurement_reflns_used 411
_cell_measurement_temperature 150(2)
_cell_measurement_theta_max 20
_cell_measurement_theta_min 10
_cell_volume 2373.9(4)
_computing_cell_refinement SMART
_computing_data_collection 'SMART (Siemens, 1996)'
_computing_data_reduction 'SAINT (Siemens, 1996)'
_computing_publication_material SHELXTL
_computing_structure_refinement SHELXTL
_computing_structure_solution 'SHELXTL (Bruker, 1997)'
_diffrn_ambient_temperature 150(2)
_diffrn_measurement_device 'SMART 1K CCD area-detector'
_diffrn_measurement_method \w
_diffrn_radiation_monochromator graphite
_diffrn_radiation_source 'fine-focus sealed tube'
_diffrn_radiation_type MoK\a
_diffrn_radiation_wavelength .71073
_diffrn_reflns_av_R_equivalents .0252
_diffrn_reflns_av_sigmaI/netI .0199
_diffrn_reflns_limit_h_max 14
_diffrn_reflns_limit_h_min -16
_diffrn_reflns_limit_k_max 12
_diffrn_reflns_limit_k_min -13
_diffrn_reflns_limit_l_max 14
_diffrn_reflns_limit_l_min -28
_diffrn_reflns_number 10906
_diffrn_reflns_theta_max 28.00
_diffrn_reflns_theta_min 1.97
_diffrn_standards_decay_% 0
_diffrn_standards_number 0
_exptl_absorpt_coefficient_mu .419
_exptl_absorpt_correction_T_max .927
_exptl_absorpt_correction_T_min .878
_exptl_absorpt_correction_type integration
_exptl_absorpt_process_details 'XPREP/SHELXTL (Bruker, 1997); R(int)=0.029 before correction'
_exptl_crystal_colour colourless
_exptl_crystal_density_diffrn 1.334
_exptl_crystal_density_meas ?
_exptl_crystal_density_method 'not measured'
_exptl_crystal_description block
_exptl_crystal_F_000 1008
_exptl_crystal_size_max .40
_exptl_crystal_size_mid .33
_exptl_crystal_size_min .22
_refine_diff_density_max .272
_refine_diff_density_min -.257
_refine_ls_extinction_method none
_refine_ls_goodness_of_fit_ref 1.094
_refine_ls_hydrogen_treatment refall
_refine_ls_matrix_type full
_refine_ls_number_parameters 192
_refine_ls_number_reflns 2804
_refine_ls_number_restraints 0
_refine_ls_restrained_S_all 1.159
_refine_ls_R_factor_all .036
_refine_ls_R_factor_gt .030
_refine_ls_shift/su_max .001
_refine_ls_shift/su_mean .000
_refine_ls_structure_factor_coef Fsqd
_refine_ls_weighting_details 'calc  w = 1/[\s^2^(Fo^2^)+(0.0273P)^2^+1.3282P] where P = (Fo^2^+2Fc^2^)/3'
_refine_ls_weighting_scheme calc
_refine_ls_wR_factor_ref .080
_reflns_number_gt 2533
_reflns_number_total 2846
_reflns_threshold_expression I>2\s(I)
_cod_data_source_file qa0403.cif
_cod_data_source_block I
_cod_depositor_comments
;
The following automatic conversions were performed:
'_symmetry_cell_setting' value 'Orthorhombic' changed to 'orthorhombic'
according to '/home/saulius/struct/CIF-dictionaries/cif_core.dic'
dictionary named 'cif_core.dic' version 2.4.1 from 2010-06-29.

Automatic conversion script
Id: cif_fix_enum 1527 2010-12-29 10:47:43Z saulius 

The following automatic conversions were performed:

'_symmetry_cell_setting' value 'Orthorhombic' changed to
'orthorhombic' according to
/home/saulius/struct/CIF-dictionaries/cif_core.dic dictionary named
'cif_core.dic' version 2.4.1 from 2010-06-29.

Automatic conversion script
Id: cif_fix_values 1715 2011-07-08 13:25:40Z adriana 

The following automatic conversions were performed:

'_exptl_crystal_density_meas' value 'not measured' was changed to '?'
- the value is perceived as not measured.

Automatic conversion script
Id: cif_fix_values 3008 2015-01-20 13:52:24Z robertas 
;
_cod_database_code 2011624
_cod_database_fobs_code 2011624

loop_
_symmetry_equiv_pos_as_xyz
'x, y, z'
'-x+1/2, -y, z+1/2'
'-x, y+1/2, -z+1/2'
'x+1/2, -y+1/2, -z'
'-x, -y, -z'
'x-1/2, y, -z-1/2'
'x, -y-1/2, z-1/2'
'-x-1/2, y-1/2, z'

loop_
_atom_site_aniso_label
_atom_site_aniso_U_11
_atom_site_aniso_U_22
_atom_site_aniso_U_33
_atom_site_aniso_U_12
_atom_site_aniso_U_13
_atom_site_aniso_U_23
S1 .0233(2) .0226(2) .0274(2) .00107(13) -.00350(13) .00248(13)
C2 .0225(6) .0153(6) .0258(6) .0005(5) .0057(5) .0013(5)
S3 .0254(2) .0239(2) .0324(2) -.00146(13) -.00586(14) -.00323(14)
C4 .0389(8) .0263(7) .0228(7) .0025(6) -.0038(6) .0023(6)
C5 .0353(8) .0261(7) .0254(7) -.0015(6) .0096(6) .0013(6)
C6 .0254(7) .0235(7) .0319(7) -.0061(5) .0023(6) .0006(6)
C7 .0234(6) .0190(6) .0253(6) .0026(5) .0055(5) .0015(5)
C8 .0343(8) .0195(7) .0267(7) .0018(6) .0093(6) .0021(5)
C9 .0281(7) .0184(6) .0203(6) -.0014(5) .0077(5) .0033(5)
C10 .0368(8) .0296(8) .0250(7) -.0032(6) -.0005(6) .0053(6)
C11 .0691(12) .0333(9) .0204(7) -.0112(8) .0032(8) -.0026(6)
C12 .0704(13) .0252(8) .0324(8) .0029(8) .0278(8) -.0005(6)
C13 .0365(9) .0286(8) .0428(9) .0082(6) .0176(7) .0118(7)
C14 .0278(7) .0265(7) .0252(7) -.0021(6) .0039(6) .0044(6)
O .0672(8) .0191(5) .0497(7) .0133(5) .0358(6) .0092(5)

loop_
_atom_site_label
_atom_site_fract_x
_atom_site_fract_y
_atom_site_fract_z
_atom_site_U_iso_or_equiv
_atom_site_thermal_displace_type
_atom_site_calc_flag
_atom_site_refinement_flags
_atom_site_occupancy
_atom_site_disorder_group
_atom_site_type_symbol
S1 .48994(3) .59505(3) .65416(2) .02444(10) Uani d . 1 . S
C2 .64252(11) .61342(13) .66530(7) .0212(3) Uani d . 1 . C
H2 .6608(14) .6993(17) .6470(7) .025(4) Uiso d . 1 . H
S3 .68889(3) .62686(4) .74854(2) .02725(10) Uani d . 1 . S
C4 .62280(14) .4769(2) .78525(7) .0293(3) Uani d . 1 . C
H41 .6595(15) .3953(19) .7685(9) .033(5) Uiso d . 1 . H
H42 .6423(16) .4865(19) .8299(9) .040(5) Uiso d . 1 . H
C5 .49440(14) .4710(2) .77603(7) .0289(3) Uani d . 1 . C
H51 .4605(16) .552(2) .7917(8) .035(5) Uiso d . 1 . H
H52 .4676(17) .394(2) .8015(9) .041(5) Uiso d . 1 . H
C6 .46002(13) .4495(2) .70603(7) .0269(3) Uani d . 1 . C
H61 .4962(15) .3682(18) .6874(9) .031(4) Uiso d . 1 . H
H62 .3778(17) .439(2) .7010(9) .040(5) Uiso d . 1 . H
C7 .70525(11) .50212(14) .62758(7) .0226(3) Uani d . 1 . C
C8 .76882(14) .55363(15) .56895(7) .0268(3) Uani d . 1 . C
H81 .8248(18) .618(2) .5861(10) .052(6) Uiso d . 1 . H
H82 .7169(17) .611(2) .5444(10) .045(5) Uiso d . 1 . H
C9 .82069(12) .44404(13) .52689(6) .0223(3) Uani d . 1 . C
C10 .76505(14) .3998(2) .47125(7) .0305(3) Uani d . 1 . C
H10 .6950(16) .441(2) .4600(9) .038(5) Uiso d . 1 . H
C11 .8134(2) .2995(2) .43202(8) .0409(4) Uani d . 1 . C
H11 .7756(18) .271(2) .3957(10) .057(6) Uiso d . 1 . H
C12 .9180(2) .2429(2) .44811(8) .0427(4) Uani d . 1 . C
H12 .9480(18) .177(2) .4217(10) .054(6) Uiso d . 1 . H
C13 .97398(15) .2862(2) .50329(8) .0360(4) Uani d . 1 . C
H13 1.0457(17) .249(2) .5152(10) .048(6) Uiso d . 1 . H
C14 .92543(13) .38626(15) .54254(7) .0265(3) Uani d . 1 . C
H14 .9637(16) .4174(18) .5794(9) .033(5) Uiso d . 1 . H
O .70427(12) .38295(11) .64389(6) .0453(3) Uani d . 1 . O

loop_
_atom_type_symbol
_atom_type_description
_atom_type_scat_dispersion_real
_atom_type_scat_dispersion_imag
_atom_type_scat_source
C C .0033 .0016 'International Tables Vol C Tables 4.2.6.8 and 6.1.1.4'
H H .0000 .0000 'International Tables Vol C Tables 4.2.6.8 and 6.1.1.4'
O O .0106 .0060 'International Tables Vol C Tables 4.2.6.8 and 6.1.1.4'
S S .1246 .1234 'International Tables Vol C Tables 4.2.6.8 and 6.1.1.4'

loop_
_geom_angle_atom_site_label_1
_geom_angle_atom_site_label_2
_geom_angle_atom_site_label_3
_geom_angle
_geom_angle_publ_flag
C2 S1 C6 101.14(7) yes
C7 C2 S3 113.13(9) yes
C7 C2 S1 109.88(9) yes
S3 C2 S1 115.12(7) yes
C7 C2 H2 108.6(10) ?
S3 C2 H2 104.3(10) ?
S1 C2 H2 105.1(10) ?
C2 S3 C4 102.13(7) yes
C5 C4 S3 113.58(11) ?
C5 C4 H41 111.3(11) ?
S3 C4 H41 108.9(11) ?
C5 C4 H42 111.3(12) ?
S3 C4 H42 102.8(12) ?
H41 C4 H42 108.6(15) ?
C6 C5 C4 112.87(12) ?
C6 C5 H51 109.3(11) ?
C4 C5 H51 110.0(11) ?
C6 C5 H52 108.8(12) ?
C4 C5 H52 106.4(12) ?
H51 C5 H52 109.3(15) ?
C5 C6 S1 113.85(10) ?
C5 C6 H61 111.9(10) ?
S1 C6 H61 108.6(10) ?
C5 C6 H62 112.3(11) ?
S1 C6 H62 102.2(11) ?
H61 C6 H62 107.4(15) ?
O C7 C8 123.25(13) ?
O C7 C2 122.49(12) ?
C8 C7 C2 114.26(11) ?
C9 C8 C7 115.22(12) ?
C9 C8 H81 113.3(12) ?
C7 C8 H81 104.7(13) ?
C9 C8 H82 111.3(12) ?
C7 C8 H82 107.6(12) ?
H81 C8 H82 103.8(17) ?
C14 C9 C10 118.72(14) ?
C14 C9 C8 120.70(13) ?
C10 C9 C8 120.57(13) ?
C9 C10 C11 120.6(2) ?
C9 C10 H10 118.6(12) ?
C11 C10 H10 120.7(12) ?
C12 C11 C10 120.1(2) ?
C12 C11 H11 120.1(14) ?
C10 C11 H11 119.8(14) ?
C13 C12 C11 119.8(2) ?
C13 C12 H12 121.7(14) ?
C11 C12 H12 118.6(14) ?
C12 C13 C14 120.1(2) ?
C12 C13 H13 121.3(12) ?
C14 C13 H13 118.6(13) ?
C9 C14 C13 120.71(15) ?
C9 C14 H14 118.8(11) ?
C13 C14 H14 120.5(11) ?

loop_
_geom_bond_atom_site_label_1
_geom_bond_atom_site_label_2
_geom_bond_site_symmetry_2
_geom_bond_distance
_geom_bond_publ_flag
S1 C2 . 1.8143(14) yes
S1 C6 . 1.8165(15) yes
C2 C7 . 1.528(2) yes
C2 S3 . 1.8113(15) yes
C2 H2 . .95(2) ?
S3 C4 . 1.824(2) yes
C4 C5 . 1.520(2) yes
C4 H41 . .97(2) ?
C4 H42 . .96(2) ?
C5 C6 . 1.518(2) yes
C5 H51 . .94(2) ?
C5 H52 . .97(2) ?
C6 H61 . .98(2) ?
C6 H62 . .98(2) ?
C7 O . 1.213(2) yes
C7 C8 . 1.511(2) yes
C8 C9 . 1.509(2) yes
C8 H81 . .97(2) ?
C8 H82 . .97(2) ?
C9 C14 . 1.391(2) ?
C9 C10 . 1.393(2) ?
C10 C11 . 1.393(2) ?
C10 H10 . .95(2) ?
C11 C12 . 1.387(3) ?
C11 H11 . .92(2) ?
C12 C13 . 1.384(3) ?
C12 H12 . .92(2) ?
C13 C14 . 1.393(2) ?
C13 H13 . .95(2) ?
C14 H14 . .94(2) ?

loop_
_geom_torsion_atom_site_label_1
_geom_torsion_atom_site_label_2
_geom_torsion_atom_site_label_3
_geom_torsion_atom_site_label_4
_geom_torsion
S1 C2 C7 C8 109.00(10)
C2 C7 C8 C9 -173.60(10)
C7 C8 C9 C10 98.3(2)
S1 C2 C7 O -71.50(10)
S3 C2 C7 O 58.70(10)
C2 S1 C6 C5 58.00(10)
C2 S3 C4 C5 -55.80(10)
S3 C2 S1 C6 -53.40(10)
S1 C2 S3 C4 52.80(10)
S1 C6 C5 C4 -68.80(10)
S3 C4 C5 C6 67.10(10)

loop_
_cod_related_entry_id
_cod_related_entry_database
_cod_related_entry_code
1 ChemSpider 21105821
